data_4329967
loop_
_publ_author_name
'Dong Woo Lee'
'Saet Byeol Kim'
'Kang Min Ok'

_publ_contact_author_address
;
Department of Chemistry
Chung-Ang University
Seoul
156-756
Korea
;
_publ_contact_author_email kmok@cau.ac.kr
_publ_contact_author_fax 82(2)8254736
_publ_contact_author_name 'Ok, Kang Min'
_publ_contact_author_phone 82(2)8205197
_publ_section_title
;
 Cation Size Effect on the Framework Structures in a Series of New
 Alkali-Metal Indium Selenites, AIn(SeO3)2 (A = Na, K, Rb, and Cs)
;
_journal_name_full 'Inorganic Chemistry'
_journal_page_first 8530
_journal_page_last 8537
_journal_paper_doi 10.1021/ic301316r
_journal_volume 51
_journal_year 2012
_chemical_formula_sum 'In O6 Rb Se2'
_chemical_formula_weight 454.21
_chemical_name_systematic
;
 ?
;
_space_group_IT_number 62
_symmetry_cell_setting orthorhombic
_symmetry_space_group_name_Hall '-P 2ac 2n'
_symmetry_space_group_name_H-M 'P n m a'
_atom_sites_solution_primary direct
_atom_sites_solution_secondary difmap
_cell_angle_alpha 90
_cell_angle_beta 90
_cell_angle_gamma 90
_cell_formula_units_Z 4
_cell_length_a 15.8420(11)
_cell_length_b 5.5594(4)
_cell_length_c 7.6158(5)
_cell_measurement_temperature 200.0(2)
_cell_volume 670.74(8)
_computing_structure_refinement 'SHELXL-97 (Sheldrick, 1997)'
_diffrn_ambient_temperature 200.0(2)
_diffrn_measured_fraction_theta_full 0.998
_diffrn_measured_fraction_theta_max 0.998
_diffrn_measurement_device_type 'Bruker SMART BREEZE'
_diffrn_measurement_method CCD
_diffrn_radiation_monochromator graphite
_diffrn_radiation_type MoK\a
_diffrn_radiation_wavelength 0.71073
_diffrn_reflns_av_R_equivalents 0.0854
_diffrn_reflns_av_unetI/netI 0.0312
_diffrn_reflns_limit_h_max 20
_diffrn_reflns_limit_h_min -20
_diffrn_reflns_limit_k_max 7
_diffrn_reflns_limit_k_min -7
_diffrn_reflns_limit_l_max 10
_diffrn_reflns_limit_l_min -10
_diffrn_reflns_number 10631
_diffrn_reflns_theta_full 28.31
_diffrn_reflns_theta_max 28.31
_diffrn_reflns_theta_min 2.57
_exptl_absorpt_coefficient_mu 21.555
_exptl_absorpt_correction_T_max 0.39
_exptl_absorpt_correction_T_min 0.30
_exptl_absorpt_correction_type empirical
_exptl_absorpt_process_details
; 
 SADABS(Blessing, 1995) 
;
_exptl_crystal_colour Colorless
_exptl_crystal_density_diffrn 4.498
_exptl_crystal_description block
_exptl_crystal_F_000 808
_exptl_crystal_size_max 0.065
_exptl_crystal_size_mid 0.048
_exptl_crystal_size_min 0.044
_refine_diff_density_max 0.88
_refine_diff_density_min -0.71
_refine_diff_density_rms 0.17
_refine_ls_extinction_coef 0.0047(3)
_refine_ls_extinction_expression Fc^*^=kFc[1+0.001xFc^2^\l^3^/sin(2\q)]^-1/4^
_refine_ls_extinction_method SHELXL
_refine_ls_goodness_of_fit_ref 1.026
_refine_ls_matrix_type full
_refine_ls_number_parameters 56
_refine_ls_number_reflns 921
_refine_ls_number_restraints 0
_refine_ls_restrained_S_all 1.026
_refine_ls_R_factor_all 0.0226
_refine_ls_R_factor_gt 0.0191
_refine_ls_shift/su_max 0
_refine_ls_shift/su_mean 0
_refine_ls_structure_factor_coef Fsqd
_refine_ls_weighting_details 'calc w=1/[\s^2^(Fo^2^)+(0.0206P)^2^+0.4375P] where P=(Fo^2^+2Fc^2^)/3'
_refine_ls_weighting_scheme calc
_refine_ls_wR_factor_gt 0.0442
_refine_ls_wR_factor_ref 0.0454
_reflns_number_gt 835
_reflns_number_total 921
_reflns_threshold_expression >2s\(I)
_cod_data_source_file ic301316r_si_002_3.cif
_cod_data_source_block RbIn(SeO3)2
_cod_database_code 4329967

loop_
_symmetry_equiv_pos_as_xyz
'x, y, z'
'-x+1/2, -y, z+1/2'
'-x, y+1/2, -z'
'x+1/2, -y+1/2, -z+1/2'
'-x, -y, -z'
'x-1/2, y, -z-1/2'
'x, -y-1/2, z'
'-x-1/2, y-1/2, z-1/2'

loop_
_atom_site_label
_atom_site_type_symbol
_atom_site_fract_x
_atom_site_fract_y
_atom_site_fract_z
_atom_site_U_iso_or_equiv
_atom_site_adp_type
_atom_site_occupancy
_atom_site_symmetry_multiplicity
_atom_site_calc_flag
_atom_site_refinement_flags
In1 In 0.37151(2) 0.25 0.81312(4) 0.00861(11) Uani 1 2 d S
Rb1 Rb 0.38976(3) -0.25 0.41677(6) 0.01792(13) Uani 1 2 d S
Se1 Se 0.22863(3) 0.25 0.49976(5) 0.00978(13) Uani 1 2 d S
Se2 Se 0.47818(3) -0.25 0.88016(6) 0.00899(12) Uani 1 2 d S
O1 O 0.22333(15) 0.0152(4) 0.3595(3) 0.0173(5) Uani 1 1 d .
O2 O 0.3330(2) 0.25 0.5439(4) 0.0127(7) Uani 1 2 d S
O3 O 0.5837(2) -0.25 0.9175(4) 0.0150(7) Uani 1 2 d S
O4 O 0.46697(14) -0.0141(4) 0.7413(3) 0.0127(5) Uani 1 1 d .

loop_
_atom_site_aniso_label
_atom_site_aniso_U_11
_atom_site_aniso_U_22
_atom_site_aniso_U_33
_atom_site_aniso_U_23
_atom_site_aniso_U_13
_atom_site_aniso_U_12
In1 0.00846(18) 0.00871(17) 0.00867(17) 0 -0.00129(11) 0
Rb1 0.0149(2) 0.0215(3) 0.0173(2) 0 -0.00070(19) 0
Se1 0.0088(2) 0.0113(2) 0.0093(2) 0 -0.00064(17) 0
Se2 0.0094(2) 0.0094(2) 0.0082(2) 0 -0.00018(16) 0
O1 0.0148(12) 0.0164(13) 0.0208(12) -0.0068(10) 0.0008(10) -0.0053(11)
O2 0.0126(17) 0.0157(16) 0.0099(15) 0 -0.0029(13) 0
O3 0.0086(17) 0.0255(19) 0.0108(15) 0 -0.0042(13) 0
O4 0.0146(12) 0.0100(11) 0.0134(11) 0.0033(9) 0.0020(10) 0.0023(10)

loop_
_atom_type_symbol
_atom_type_description
_atom_type_scat_dispersion_real
_atom_type_scat_dispersion_imag
_atom_type_scat_source
O O 0.0106 0.006 'International Tables Vol C Tables 4.2.6.8 and 6.1.1.4'
Se Se -0.0929 2.2259 'International Tables Vol C Tables 4.2.6.8 and 6.1.1.4'
Rb Rb -0.9393 2.9676 'International Tables Vol C Tables 4.2.6.8 and 6.1.1.4'
In In -0.7276 1.31 'International Tables Vol C Tables 4.2.6.8 and 6.1.1.4'

loop_
_geom_angle_atom_site_label_1
_geom_angle_atom_site_label_2
_geom_angle_atom_site_label_3
_geom_angle
_geom_angle_site_symmetry_1
_geom_angle_site_symmetry_3
O1 In1 O1 87.37(13) 2 8_666
O1 In1 O2 87.58(9) 2 .
O1 In1 O2 87.58(9) 8_666 .
O1 In1 O3 94.24(9) 2 5_657
O1 In1 O3 94.24(9) 8_666 5_657
O2 In1 O3 177.48(13) . 5_657
O1 In1 O4 174.97(9) 2 7_565
O1 In1 O4 93.71(9) 8_666 7_565
O2 In1 O4 87.56(9) . 7_565
O3 In1 O4 90.58(9) 5_657 7_565
O1 In1 O4 93.71(9) 2 .
O1 In1 O4 174.97(9) 8_666 .
O2 In1 O4 87.56(9) . .
O3 In1 O4 90.58(9) 5_657 .
O4 In1 O4 84.79(11) 7_565 .
O1 In1 Rb1 72.79(7) 2 .
O1 In1 Rb1 129.61(7) 8_666 .
O2 In1 Rb1 46.90(3) . .
O3 In1 Rb1 132.10(4) 5_657 .
O4 In1 Rb1 102.86(6) 7_565 .
O4 In1 Rb1 46.48(6) . .
O1 In1 Rb1 129.61(7) 2 1_565
O1 In1 Rb1 72.79(7) 8_666 1_565
O2 In1 Rb1 46.90(4) . 1_565
O3 In1 Rb1 132.10(4) 5_657 1_565
O4 In1 Rb1 46.48(6) 7_565 1_565
O4 In1 Rb1 102.86(6) . 1_565
Rb1 In1 Rb1 85.023(12) . 1_565
O1 In1 Rb1 135.10(7) 2 5_656
O1 In1 Rb1 135.10(7) 8_666 5_656
O2 In1 Rb1 81.73(9) . 5_656
O3 In1 Rb1 95.76(9) 5_657 5_656
O4 In1 Rb1 42.63(6) 7_565 5_656
O4 In1 Rb1 42.63(6) . 5_656
Rb1 In1 Rb1 68.158(11) . 5_656
Rb1 In1 Rb1 68.159(11) 1_565 5_656
O1 In1 Rb1 43.74(7) 2 2
O1 In1 Rb1 43.74(7) 8_666 2
O2 In1 Rb1 84.23(9) . 2
O3 In1 Rb1 98.29(9) 5_657 2
O4 In1 Rb1 136.82(6) 7_565 2
O4 In1 Rb1 136.82(6) . 2
Rb1 In1 Rb1 101.917(9) . 2
Rb1 In1 Rb1 101.917(9) 1_565 2
Rb1 In1 Rb1 165.956(9) 5_656 2
O4 Rb1 O4 59.49(8) 5_656 3_646
O4 Rb1 O1 147.57(7) 5_656 7
O4 Rb1 O1 111.39(7) 3_646 7
O4 Rb1 O1 111.39(6) 5_656 .
O4 Rb1 O1 147.57(7) 3_646 .
O1 Rb1 O1 57.77(9) 7 .
O4 Rb1 O4 79.00(7) 5_656 .
O4 Rb1 O4 103.61(5) 3_646 .
O1 Rb1 O4 132.00(7) 7 .
O1 Rb1 O4 104.73(6) . .
O4 Rb1 O4 103.61(5) 5_656 7
O4 Rb1 O4 79.00(7) 3_646 7
O1 Rb1 O4 104.73(6) 7 7
O1 Rb1 O4 132.00(7) . 7
O4 Rb1 O4 50.87(8) . 7
O4 Rb1 O2 84.49(7) 5_656 .
O4 Rb1 O2 143.14(7) 3_646 .
O1 Rb1 O2 103.23(8) 7 .
O1 Rb1 O2 49.93(7) . .
O4 Rb1 O2 58.30(7) . .
O4 Rb1 O2 104.50(7) 7 .
O4 Rb1 O2 143.14(7) 5_656 1_545
O4 Rb1 O2 84.49(7) 3_646 1_545
O1 Rb1 O2 49.93(7) 7 1_545
O1 Rb1 O2 103.23(8) . 1_545
O4 Rb1 O2 104.50(7) . 1_545
O4 Rb1 O2 58.30(7) 7 1_545
O2 Rb1 O2 129.16(11) . 1_545
O4 Rb1 Se1 92.27(5) 5_656 2_554
O4 Rb1 Se1 92.27(5) 3_646 2_554
O1 Rb1 Se1 55.78(5) 7 2_554
O1 Rb1 Se1 55.78(5) . 2_554
O4 Rb1 Se1 154.24(4) . 2_554
O4 Rb1 Se1 154.24(4) 7 2_554
O2 Rb1 Se1 97.02(6) . 2_554
O2 Rb1 Se1 97.02(6) 1_545 2_554
O4 Rb1 Se2 95.47(5) 5_656 .
O4 Rb1 Se2 95.47(5) 3_646 .
O1 Rb1 Se2 116.85(5) 7 .
O1 Rb1 Se2 116.85(5) . .
O4 Rb1 Se2 25.83(4) . .
O4 Rb1 Se2 25.83(4) 7 .
O2 Rb1 Se2 79.37(6) . .
O2 Rb1 Se2 79.37(6) 1_545 .
Se1 Rb1 Se2 171.084(18) 2_554 .
O4 Rb1 Se1 159.93(5) 5_656 1_545
O4 Rb1 Se1 102.62(4) 3_646 1_545
O1 Rb1 Se1 25.37(4) 7 1_545
O1 Rb1 Se1 78.36(5) . 1_545
O4 Rb1 Se1 116.45(4) . 1_545
O4 Rb1 Se1 79.72(4) 7 1_545
O2 Rb1 Se1 114.16(6) . 1_545
O2 Rb1 Se1 25.45(6) 1_545 1_545
Se1 Rb1 Se1 78.638(10) 2_554 1_545
Se2 Rb1 Se1 95.312(12) . 1_545
O4 Rb1 Se1 102.62(4) 5_656 .
O4 Rb1 Se1 159.93(5) 3_646 .
O1 Rb1 Se1 78.36(5) 7 .
O1 Rb1 Se1 25.37(4) . .
O4 Rb1 Se1 79.72(4) . .
O4 Rb1 Se1 116.45(4) 7 .
O2 Rb1 Se1 25.45(6) . .
O2 Rb1 Se1 114.16(6) 1_545 .
Se1 Rb1 Se1 78.638(10) 2_554 .
Se2 Rb1 Se1 95.312(12) . .
Se1 Rb1 Se1 93.178(16) 1_545 .
O2 Se1 O1 100.06(11) . .
O2 Se1 O1 100.06(11) . 7_565
O1 Se1 O1 101.23(17) . 7_565
O2 Se1 Rb1 109.08(11) . 2
O1 Se1 Rb1 121.29(9) . 2
O1 Se1 Rb1 121.29(9) 7_565 2
O2 Se1 Rb1 51.62(4) . 1_565
O1 Se1 Rb1 119.35(9) . 1_565
O1 Se1 Rb1 50.74(8) 7_565 1_565
Rb1 Se1 Rb1 118.779(13) 2 1_565
O2 Se1 Rb1 51.62(4) . .
O1 Se1 Rb1 50.74(8) . .
O1 Se1 Rb1 119.35(9) 7_565 .
Rb1 Se1 Rb1 118.779(13) 2 .
Rb1 Se1 Rb1 93.178(16) 1_565 .
O4 Se2 O4 101.48(16) 7 .
O4 Se2 O3 102.01(10) 7 .
O4 Se2 O3 102.01(10) . .
O4 Se2 Rb1 51.77(8) 7 .
O4 Se2 Rb1 51.77(8) . .
O3 Se2 Rb1 121.31(11) . .
O4 Se2 Rb1 36.30(7) 7 5_646
O4 Se2 Rb1 103.38(8) . 5_646
O3 Se2 Rb1 66.08(8) . 5_646
Rb1 Se2 Rb1 71.304(12) . 5_646
O4 Se2 Rb1 103.38(8) 7 5_656
O4 Se2 Rb1 36.30(7) . 5_656
O3 Se2 Rb1 66.08(8) . 5_656
Rb1 Se2 Rb1 71.304(12) . 5_656
Rb1 Se2 Rb1 84.119(13) 5_646 5_656
Se1 O1 In1 132.34(14) . 2_554
Se1 O1 Rb1 103.88(10) . .
In1 O1 Rb1 107.34(9) 2_554 .
Se1 O2 In1 118.05(18) . .
Se1 O2 Rb1 102.93(7) . 1_565
In1 O2 Rb1 102.60(7) . 1_565
Se1 O2 Rb1 102.93(7) . .
In1 O2 Rb1 102.60(7) . .
Rb1 O2 Rb1 129.16(11) 1_565 .
Se2 O3 In1 118.75(17) . 5_657
Se2 O4 In1 115.99(12) . .
Se2 O4 Rb1 123.90(10) . 5_656
In1 O4 Rb1 107.48(8) . 5_656
Se2 O4 Rb1 102.39(9) . .
In1 O4 Rb1 102.39(8) . .
Rb1 O4 Rb1 101.00(7) 5_656 .

loop_
_geom_bond_atom_site_label_1
_geom_bond_atom_site_label_2
_geom_bond_distance
_geom_bond_site_symmetry_2
In1 O1 2.134(2) 2
In1 O1 2.134(2) 8_666
In1 O2 2.140(3) .
In1 O3 2.171(3) 5_657
In1 O4 2.177(2) 7_565
In1 O4 2.177(2) .
In1 Rb1 4.1136(4) .
In1 Rb1 4.1136(4) 1_565
In1 Rb1 4.1675(7) 5_656
In1 Rb1 4.2137(7) 2
Rb1 O4 2.959(2) 5_656
Rb1 O4 2.959(2) 3_646
Rb1 O1 3.052(3) 7
Rb1 O1 3.052(3) .
Rb1 O4 3.054(2) .
Rb1 O4 3.054(2) 7
Rb1 O2 3.0776(15) .
Rb1 O2 3.0776(15) 1_545
Rb1 Se1 3.6884(7) 2_554
Rb1 Se2 3.7969(7) .
Rb1 Se1 3.8264(5) 1_545
Rb1 Se1 3.8264(5) .
Se1 O2 1.687(3) .
Se1 O1 1.689(2) .
Se1 O1 1.689(2) 7_565
Se1 Rb1 3.6884(7) 2
Se1 Rb1 3.8264(5) 1_565
Se2 O4 1.694(2) 7
Se2 O4 1.694(2) .
Se2 O3 1.695(3) .
Se2 Rb1 4.1494(5) 5_646
Se2 Rb1 4.1494(5) 5_656
O1 In1 2.134(2) 2_554
O2 Rb1 3.0776(15) 1_565
O3 In1 2.171(3) 5_657
O4 Rb1 2.959(2) 5_656
